data_1558996
loop_
_publ_author_name
'Spiridonova, Yulia S.'
'Nikolaeva, Yulia A.'
'Balueva, Anna S.'
'Musina, Elvira I.'
'Litvinov, Igor A.'
'Strelnik, Igor D.'
'Khrizanforova, Vera V.'
'Budnikova, Yulia G.'
'Karasik, Andrey A.'

_publ_section_title
;
 Synthesis and Structure of Iron (II) Complexes of Functionalized
 1,5-Diaza-3,7-Diphosphacyclooctanes.
;
_journal_issue 17
_journal_name_full 'Molecules (Basel, Switzerland)'
_journal_page_first 3775
_journal_paper_doi 10.3390/molecules25173775
_journal_volume 25
_journal_year 2020
_chemical_formula_moiety '3(C68 H68 B F4 Fe N4 P4), 2(B F4), 15(C3 H6 O), [+ solvent]'
_chemical_formula_sum 'C249 H294 B5 F20 Fe3 N12 O15 P12'
_chemical_formula_weight 4704.49
_chemical_melting_point 413
_chemical_name_systematic
;
[Bis(3,7-dibenzyl-1,5-di(1?-(R)-phenylethyl)-1,5-diaza-3,7-diphosphacyclooctane)-
tetrafluoroboratoiron(II)] tetrafluoroborate
;
_space_group_crystal_system trigonal
_space_group_IT_number 150
_space_group_name_Hall 'P 3 2"'
_space_group_name_H-M_alt 'P 3 2 1'
_atom_sites_solution_hydrogens geom
_audit_creation_method SHELXL-2018/3
_cell_angle_alpha 90
_cell_angle_beta 90
_cell_angle_gamma 120
_cell_formula_units_Z 1
_cell_length_a 22.651(2)
_cell_length_b 22.651(2)
_cell_length_c 15.3431(17)
_cell_measurement_reflns_used 1008
_cell_measurement_temperature 100(2)
_cell_measurement_theta_max 16.64
_cell_measurement_theta_min 2.23
_cell_volume 6817.4(11)
_computing_cell_refinement 'Bruker SAINT'
_computing_data_collection 'Bruker APEX2'
_computing_data_reduction 'Bruker SAINT'
_computing_molecular_graphics 'Bruker SHELXTL'
_computing_publication_material 'Bruker SHELXTL'
_computing_structure_refinement 'SHELXL-2018/3 (Sheldrick, 2018)'
_computing_structure_solution 'SHELXT 2014/4 (Sheldrick, 2014)'
_diffrn_ambient_temperature 100(2)
_diffrn_measured_fraction_theta_full 0.998
_diffrn_measured_fraction_theta_max 0.998
_diffrn_measurement_device_type 'Bruker APEX-II CCD'
_diffrn_measurement_method '\f and \w scans'
_diffrn_radiation_type MoK\a
_diffrn_radiation_wavelength 0.71073
_diffrn_reflns_av_R_equivalents 0.2490
_diffrn_reflns_av_unetI/netI 0.2653
_diffrn_reflns_Laue_measured_fraction_full 0.998
_diffrn_reflns_Laue_measured_fraction_max 0.998
_diffrn_reflns_limit_h_max 27
_diffrn_reflns_limit_h_min -27
_diffrn_reflns_limit_k_max 27
_diffrn_reflns_limit_k_min -24
_diffrn_reflns_limit_l_max 18
_diffrn_reflns_limit_l_min -14
_diffrn_reflns_number 29199
_diffrn_reflns_point_group_measured_fraction_full 0.998
_diffrn_reflns_point_group_measured_fraction_max 0.998
_diffrn_reflns_theta_full 25.242
_diffrn_reflns_theta_max 26.000
_diffrn_reflns_theta_min 1.685
_exptl_absorpt_coefficient_mu 0.297
_exptl_absorpt_correction_T_max 0.7455
_exptl_absorpt_correction_T_min 0.4675
_exptl_absorpt_correction_type multi-scan
_exptl_crystal_colour dark-red
_exptl_crystal_density_diffrn 1.142
_exptl_crystal_description prismatic
_exptl_crystal_F_000 2464
_exptl_crystal_size_max 0.200
_exptl_crystal_size_mid 0.100
_exptl_crystal_size_min 0.050
_refine_diff_density_max 0.829
_refine_diff_density_min -0.534
_refine_diff_density_rms 0.094
_refine_ls_abs_structure_details
;
 Flack x determined using 1062 quotients [(I+)-(I-)]/[(I+)+(I-)]
 (Parsons, Flack and Wagner, Acta Cryst. B69 (2013) 249-259).
;
_refine_ls_abs_structure_Flack -0.04(4)
_refine_ls_extinction_method none
_refine_ls_goodness_of_fit_ref 0.973
_refine_ls_hydrogen_treatment constr
_refine_ls_matrix_type full
_refine_ls_number_parameters 347
_refine_ls_number_reflns 8934
_refine_ls_number_restraints 6
_refine_ls_restrained_S_all 0.978
_refine_ls_R_factor_all 0.2191
_refine_ls_R_factor_gt 0.1040
_refine_ls_shift/su_max 0.000
_refine_ls_shift/su_mean 0.000
_refine_ls_structure_factor_coef Fsqd
_refine_ls_weighting_details 'w=1/[\s^2^(Fo^2^)+(0.1253P)^2^] where P=(Fo^2^+2Fc^2^)/3'
_refine_ls_weighting_scheme calc
_refine_ls_wR_factor_gt 0.2221
_refine_ls_wR_factor_ref 0.2794
_reflns_Friedel_coverage 0.853
_reflns_Friedel_fraction_full 0.998
_reflns_Friedel_fraction_max 0.999
_reflns_number_gt 4109
_reflns_number_total 8934
_reflns_threshold_expression 'I > 2\s(I)'
_cod_data_source_file complex11b-resub.cif
_cod_data_source_block shelx
_cod_original_cell_volume 6817.3(16)
_cod_database_code 1558996
_shelx_shelxl_version_number 2018/3
_shelx_space_group_comment
;
The symmetry employed for this shelxl refinement is uniquely defined
by the following loop, which should always be used as a source of
symmetry information in preference to the above space-group names.
They are only intended as comments.
;
_shelx_estimated_absorpt_t_min 0.943
_shelx_estimated_absorpt_t_max 0.985

loop_
_space_group_symop_operation_xyz
'x, y, z'
'-y, x-y, z'
'-x+y, -x, z'
'y, x, -z'
'x-y, -y, -z'
'-x, -x+y, -z'

loop_
_atom_site_label
_atom_site_type_symbol
_atom_site_fract_x
_atom_site_fract_y
_atom_site_fract_z
_atom_site_U_iso_or_equiv
_atom_site_adp_type
_atom_site_occupancy
_atom_site_site_symmetry_order
_atom_site_calc_flag
_atom_site_refinement_flags_posn
_atom_site_refinement_flags_adp
_atom_site_refinement_flags_occupancy
_atom_site_disorder_assembly
_atom_site_disorder_group
C2 C 0.8393(6) 0.3431(7) 0.4578(7) 0.0301(5) Uani 1 1 d . . . . .
H2A H 0.843206 0.322845 0.513144 0.036 Uiso 1 1 calc R U . . .
H2B H 0.790607 0.328101 0.448206 0.036 Uiso 1 1 calc R U . . .
C4 C 0.8759(7) 0.4599(7) 0.3567(7) 0.0301(5) Uani 1 1 d . . . . .
H4A H 0.842316 0.418760 0.324739 0.036 Uiso 1 1 calc R U . . .
H4B H 0.856911 0.490757 0.362065 0.036 Uiso 1 1 calc R U . . .
C6 C 0.9707(7) 0.4524(7) 0.2901(7) 0.0301(5) Uani 1 1 d . . . . .
H6A H 1.010926 0.478593 0.252170 0.036 Uiso 1 1 calc R U . . .
H6B H 0.937998 0.411069 0.257661 0.036 Uiso 1 1 calc R U . . .
C8 C 0.9349(6) 0.3336(7) 0.3955(7) 0.0301(5) Uani 1 1 d . . . . .
H8A H 0.945284 0.309082 0.350011 0.036 Uiso 1 1 calc R U . . .
H8B H 0.939236 0.316081 0.452867 0.036 Uiso 1 1 calc R U . . .
C9 C 0.8177(7) 0.2462(8) 0.3653(8) 0.038(4) Uani 1 1 d . . . . .
H9 H 0.771303 0.241084 0.361732 0.046 Uiso 1 1 calc R U . . .
C10 C 0.8132(8) 0.1962(7) 0.4354(9) 0.047(4) Uani 1 1 d . . . . .
H10A H 0.780810 0.149521 0.416968 0.070 Uiso 1 1 calc R U . . .
H10B H 0.858279 0.200871 0.443848 0.070 Uiso 1 1 calc R U . . .
H10C H 0.797770 0.206079 0.490256 0.070 Uiso 1 1 calc R U . . .
C11 C 0.8339(7) 0.2296(8) 0.2709(9) 0.046(4) Uani 1 1 d . . . . .
C12 C 0.8302(9) 0.2671(10) 0.2022(9) 0.060(5) Uani 1 1 d . . . . .
H12 H 0.816514 0.299953 0.212025 0.072 Uiso 1 1 calc R U . . .
C13 C 0.8459(10) 0.2568(11) 0.1228(12) 0.074(6) Uani 1 1 d . . . . .
H13 H 0.846451 0.284836 0.076374 0.089 Uiso 1 1 calc R U . . .
C14 C 0.8614(10) 0.2071(13) 0.1059(12) 0.085(7) Uani 1 1 d . . . . .
H14 H 0.868142 0.197772 0.047526 0.102 Uiso 1 1 calc R U . . .
C15 C 0.8673(9) 0.1707(9) 0.1724(14) 0.073(6) Uani 1 1 d . . . . .
H15 H 0.881516 0.138533 0.160681 0.088 Uiso 1 1 calc R U . . .
C16 C 0.8523(9) 0.1804(10) 0.2591(10) 0.064(5) Uani 1 1 d . . . . .
H16 H 0.854833 0.154660 0.306394 0.077 Uiso 1 1 calc R U . . .
C17 C 0.8281(7) 0.4514(7) 0.5311(7) 0.0301(5) Uani 1 1 d . . . . .
H17A H 0.847876 0.501279 0.537784 0.036 Uiso 1 1 calc R U . . .
H17B H 0.784591 0.433688 0.499042 0.036 Uiso 1 1 calc R U . . .
C18 C 0.8140(6) 0.4197(7) 0.6188(8) 0.031(3) Uani 1 1 d . . . . .
C19 C 0.7654(6) 0.3546(7) 0.6335(8) 0.033(3) Uani 1 1 d . . . . .
H19 H 0.737430 0.328279 0.586389 0.040 Uiso 1 1 calc R U . . .
C20 C 0.7546(8) 0.3238(8) 0.7171(8) 0.041(2) Uani 1 1 d . . . . .
H20 H 0.722692 0.276725 0.725127 0.049 Uiso 1 1 calc R U . . .
C21 C 0.7916(7) 0.3641(8) 0.7860(8) 0.041(2) Uani 1 1 d . . . . .
H21 H 0.783007 0.344741 0.842660 0.049 Uiso 1 1 calc R U . . .
C22 C 0.8414(8) 0.4326(8) 0.7759(8) 0.041(2) Uani 1 1 d . . . . .
H22 H 0.866104 0.459248 0.824693 0.049 Uiso 1 1 calc R U . . .
C23 C 0.8540(7) 0.4610(8) 0.6919(8) 0.037(3) Uani 1 1 d . . . . .
H23 H 0.888537 0.507087 0.683044 0.044 Uiso 1 1 calc R U . . .
C24 C 0.9349(8) 0.5287(8) 0.2236(8) 0.045(3) Uani 1 1 d . . . . .
H24 H 0.981736 0.550433 0.198009 0.054 Uiso 1 1 calc R U . . .
C25 C 0.9228(8) 0.5879(8) 0.2443(8) 0.045(3) Uani 1 1 d . . . . .
H25A H 0.954533 0.616460 0.289930 0.067 Uiso 1 1 calc R U . . .
H25B H 0.930256 0.615271 0.191672 0.067 Uiso 1 1 calc R U . . .
H25C H 0.875839 0.569864 0.264590 0.067 Uiso 1 1 calc R U . . .
C26 C 0.8891(10) 0.4817(10) 0.1546(9) 0.063(3) Uani 1 1 d . . . . .
C27 C 0.9154(9) 0.4617(10) 0.0859(8) 0.063(3) Uani 1 1 d . . . . .
H27 H 0.963068 0.478725 0.082237 0.076 Uiso 1 1 calc R U . . .
C28 C 0.8719(10) 0.4167(10) 0.0223(9) 0.063(3) Uani 1 1 d . . . . .
H28 H 0.888856 0.400861 -0.023216 0.076 Uiso 1 1 calc R U . . .
C29 C 0.8028(12) 0.3960(15) 0.0281(12) 0.115(9) Uani 1 1 d . . . . .
H29 H 0.772502 0.367244 -0.015830 0.138 Uiso 1 1 calc R U . . .
C30 C 0.7772(10) 0.4169(13) 0.0978(11) 0.112(11) Uani 1 1 d . . . . .
H30 H 0.730206 0.403292 0.100003 0.134 Uiso 1 1 calc R U . . .
C31 C 0.8197(9) 0.4563(9) 0.1616(9) 0.063(3) Uani 1 1 d . . . . .
H31 H 0.801767 0.466605 0.211614 0.076 Uiso 1 1 calc R U . . .
C32 C 1.0737(7) 0.4215(8) 0.3490(8) 0.037(3) Uani 1 1 d . . . . .
H32A H 1.110052 0.468387 0.334635 0.045 Uiso 1 1 calc R U . . .
H32B H 1.090836 0.405143 0.397370 0.045 Uiso 1 1 calc R U . . .
C33 C 1.0624(7) 0.3761(7) 0.2694(8) 0.034(3) Uani 1 1 d . . . . .
C34 C 1.0532(7) 0.3115(9) 0.2801(9) 0.046(4) Uani 1 1 d . . . . .
H34 H 1.053701 0.295204 0.336961 0.055 Uiso 1 1 calc R U . . .
C35 C 1.0430(9) 0.2692(9) 0.2070(10) 0.063(5) Uani 1 1 d . . . . .
H35 H 1.033946 0.223855 0.215335 0.075 Uiso 1 1 calc R U . . .
C36 C 1.0460(9) 0.2933(10) 0.1246(10) 0.061(5) Uani 1 1 d . . . . .
H36 H 1.042458 0.266173 0.075505 0.074 Uiso 1 1 calc R U . . .
C37 C 1.0544(8) 0.3574(11) 0.1132(9) 0.055(5) Uani 1 1 d . . . . .
H37 H 1.052658 0.372783 0.056177 0.066 Uiso 1 1 calc R U . . .
C38 C 1.0652(7) 0.3995(8) 0.1836(8) 0.045(4) Uani 1 1 d . . . . .
H38 H 1.074708 0.444907 0.174136 0.054 Uiso 1 1 calc R U . . .
C50 C 1.1060(16) 0.7052(16) 0.0937(16) 0.144(5) Uani 1 1 d D . . . .
C51 C 1.1783(11) 0.7515(14) 0.1080(17) 0.144(5) Uani 1 1 d D . . . .
H51A H 1.191166 0.743064 0.165636 0.215 Uiso 1 1 calc R U . . .
H51B H 1.187755 0.798701 0.104859 0.215 Uiso 1 1 calc R U . . .
H51C H 1.204626 0.744061 0.063111 0.215 Uiso 1 1 calc R U . . .
C52 C 1.0928(13) 0.7027(14) 0.0005(14) 0.144(5) Uani 1 1 d D . . . .
H52A H 1.129535 0.743356 -0.027625 0.215 Uiso 1 1 calc R U . . .
H52B H 1.090669 0.661840 -0.024489 0.215 Uiso 1 1 calc R U . . .
H52C H 1.049271 0.701135 -0.009209 0.215 Uiso 1 1 calc R U . . .
C60 C 1.1901(19) 1.000000 0.500000 0.085(9) Uani 1 2 d S T P . .
C61 C 1.1667(13) 1.0264(11) 0.4256(14) 0.101(8) Uani 1 1 d . . . . .
H61A H 1.157907 1.062126 0.446804 0.151 Uiso 1 1 calc R U . . .
H61B H 1.124774 0.989044 0.400720 0.151 Uiso 1 1 calc R U . . .
H61C H 1.202200 1.045384 0.380649 0.151 Uiso 1 1 calc R U . . .
B1 B 1.000000 0.6025(13) 0.500000 0.0498(16) Uani 1 2 d S T P . .
N1 N 0.8648(5) 0.3186(6) 0.3845(6) 0.0301(5) Uani 1 1 d . . . . .
N5 N 0.9387(5) 0.4940(6) 0.3064(6) 0.0301(5) Uani 1 1 d . . . . .
O50 O 1.0721(8) 0.6647(10) 0.1461(11) 0.144(5) Uani 1 1 d D . . . .
O60 O 1.2437(12) 1.000000 0.500000 0.115(8) Uani 1 2 d S T P . .
F1 F 0.9805(4) 0.5525(4) 0.5726(5) 0.0498(16) Uani 1 1 d . . . . .
F2 F 0.9456(4) 0.6109(4) 0.4762(5) 0.0498(16) Uani 1 1 d . . . . .
P3 P 0.88768(17) 0.43503(19) 0.46552(19) 0.0301(5) Uani 1 1 d . . . . .
P7 P 0.99846(18) 0.42543(19) 0.38884(19) 0.0301(5) Uani 1 1 d . . . . .
Fe1 Fe 1.000000 0.48817(12) 0.500000 0.0291(7) Uani 1 2 d S T P . .
C81 C 1.1074(16) 0.7701(15) 0.339(2) 0.163(6) Uani 1 1 d D . . . .
H81A H 1.074183 0.726882 0.311569 0.245 Uiso 1 1 calc R U . . .
H81B H 1.143139 0.797689 0.296392 0.245 Uiso 1 1 calc R U . . .
H81C H 1.127870 0.760916 0.389384 0.245 Uiso 1 1 calc R U . . .
C80 C 1.0729(15) 0.8073(15) 0.367(2) 0.163(6) Uani 1 1 d D . . . .
C82 C 0.9984(15) 0.7740(15) 0.369(2) 0.163(6) Uani 1 1 d D . . . .
H82A H 0.978822 0.730099 0.338437 0.245 Uiso 1 1 calc R U . . .
H82B H 0.982804 0.766455 0.429429 0.245 Uiso 1 1 calc R U . . .
H82C H 0.983739 0.803075 0.339823 0.245 Uiso 1 1 calc R U . . .
O83A O 1.1033(11) 0.8615(11) 0.4014(14) 0.163(6) Uani 1 1 d D . . . .
F21 F 0.666700 0.333302 0.4454(8) 0.057(4) Uani 1 3 d S T P . .
F22 F 0.6987(5) 0.2985(5) 0.3266(5) 0.061(2) Uani 1 1 d . . . . .
B2 B 0.666700 0.333302 0.3528(15) 0.024(5) Uani 1 3 d S T P . .

loop_
_atom_site_aniso_label
_atom_site_aniso_U_11
_atom_site_aniso_U_22
_atom_site_aniso_U_33
_atom_site_aniso_U_23
_atom_site_aniso_U_13
_atom_site_aniso_U_12
C2 0.0223(12) 0.0424(14) 0.0206(8) -0.0010(9) -0.0001(9) 0.0125(11)
C4 0.0223(12) 0.0424(14) 0.0206(8) -0.0010(9) -0.0001(9) 0.0125(11)
C6 0.0223(12) 0.0424(14) 0.0206(8) -0.0010(9) -0.0001(9) 0.0125(11)
C8 0.0223(12) 0.0424(14) 0.0206(8) -0.0010(9) -0.0001(9) 0.0125(11)
C9 0.021(8) 0.049(10) 0.029(7) -0.009(6) 0.001(6) 0.006(7)
C10 0.040(9) 0.029(9) 0.056(8) -0.012(7) 0.010(7) 0.005(8)
C11 0.030(9) 0.041(10) 0.042(8) -0.028(7) -0.005(7) -0.001(8)
C12 0.065(12) 0.076(13) 0.034(8) -0.010(8) 0.003(8) 0.032(11)
C13 0.067(14) 0.061(13) 0.062(12) -0.018(10) 0.001(10) 0.008(11)
C14 0.066(14) 0.11(2) 0.048(10) -0.012(12) -0.013(10) 0.020(14)
C15 0.056(13) 0.046(11) 0.110(16) -0.037(11) 0.002(11) 0.019(10)
C16 0.055(11) 0.069(13) 0.060(9) -0.017(10) -0.010(9) 0.025(11)
C17 0.0223(12) 0.0424(14) 0.0206(8) -0.0010(9) -0.0001(9) 0.0125(11)
C18 0.010(7) 0.045(9) 0.032(6) -0.001(6) 0.005(6) 0.010(7)
C19 0.012(7) 0.052(10) 0.035(7) -0.004(7) 0.002(5) 0.015(7)
C20 0.045(6) 0.060(6) 0.025(4) 0.000(4) 0.000(4) 0.031(5)
C21 0.045(6) 0.060(6) 0.025(4) 0.000(4) 0.000(4) 0.031(5)
C22 0.045(6) 0.060(6) 0.025(4) 0.000(4) 0.000(4) 0.031(5)
C23 0.030(8) 0.041(9) 0.028(7) -0.004(6) -0.002(6) 0.009(7)
C24 0.043(7) 0.075(9) 0.026(5) 0.013(5) -0.001(4) 0.038(7)
C25 0.043(7) 0.075(9) 0.026(5) 0.013(5) -0.001(4) 0.038(7)
C26 0.068(6) 0.086(7) 0.026(3) 0.004(4) -0.005(4) 0.031(6)
C27 0.068(6) 0.086(7) 0.026(3) 0.004(4) -0.005(4) 0.031(6)
C28 0.068(6) 0.086(7) 0.026(3) 0.004(4) -0.005(4) 0.031(6)
C29 0.093(18) 0.17(3) 0.048(10) -0.041(15) -0.014(11) 0.036(19)
C30 0.040(12) 0.17(3) 0.048(11) 0.001(13) -0.018(9) -0.006(14)
C31 0.068(6) 0.086(7) 0.026(3) 0.004(4) -0.005(4) 0.031(6)
C32 0.035(9) 0.054(10) 0.030(6) 0.007(7) 0.003(6) 0.027(8)
C33 0.038(9) 0.032(8) 0.027(6) 0.001(6) 0.004(6) 0.014(7)
C34 0.040(9) 0.062(11) 0.038(8) 0.007(8) 0.002(7) 0.027(9)
C35 0.079(13) 0.056(12) 0.053(10) -0.009(9) 0.013(9) 0.034(11)
C36 0.057(11) 0.058(13) 0.040(9) -0.021(8) -0.001(8) 0.007(9)
C37 0.049(11) 0.088(15) 0.025(7) -0.007(8) -0.004(7) 0.032(10)
C38 0.038(9) 0.052(10) 0.034(7) 0.004(7) 0.003(6) 0.015(8)
C50 0.101(10) 0.156(13) 0.140(10) 0.071(9) 0.008(8) 0.039(9)
C51 0.101(10) 0.156(13) 0.140(10) 0.071(9) 0.008(8) 0.039(9)
C52 0.101(10) 0.156(13) 0.140(10) 0.071(9) 0.008(8) 0.039(9)
C60 0.10(2) 0.09(2) 0.060(17) 0.009(16) 0.005(8) 0.043(12)
C61 0.13(2) 0.064(15) 0.111(17) -0.004(13) 0.016(16) 0.045(15)
B1 0.051(4) 0.060(3) 0.035(3) 0.0002(14) 0.000(3) 0.0257(19)
N1 0.0223(12) 0.0424(14) 0.0206(8) -0.0010(9) -0.0001(9) 0.0125(11)
N5 0.0223(12) 0.0424(14) 0.0206(8) -0.0010(9) -0.0001(9) 0.0125(11)
O50 0.101(10) 0.156(13) 0.140(10) 0.071(9) 0.008(8) 0.039(9)
O60 0.111(14) 0.16(2) 0.092(16) 0.016(15) 0.008(7) 0.079(12)
F1 0.051(4) 0.060(3) 0.035(3) 0.0002(14) 0.000(3) 0.0257(19)
F2 0.051(4) 0.060(3) 0.035(3) 0.0002(14) 0.000(3) 0.0257(19)
P3 0.0223(12) 0.0424(14) 0.0206(8) -0.0010(9) -0.0001(9) 0.0125(11)
P7 0.0223(12) 0.0424(14) 0.0206(8) -0.0010(9) -0.0001(9) 0.0125(11)
Fe1 0.0251(15) 0.0368(13) 0.0216(11) 0.0006(6) 0.0013(11) 0.0125(8)
C81 0.137(13) 0.106(12) 0.186(13) -0.004(10) 0.035(11) 0.014(10)
C80 0.137(13) 0.106(12) 0.186(13) -0.004(10) 0.035(11) 0.014(10)
C82 0.137(13) 0.106(12) 0.186(13) -0.004(10) 0.035(11) 0.014(10)
O83A 0.137(13) 0.106(12) 0.186(13) -0.004(10) 0.035(11) 0.014(10)
F21 0.068(7) 0.068(7) 0.035(7) 0.000 0.000 0.034(3)
F22 0.069(6) 0.070(7) 0.065(5) -0.019(5) -0.016(5) 0.050(6)
B2 0.018(8) 0.018(8) 0.036(13) 0.000 0.000 0.009(4)

loop_
_atom_type_symbol
_atom_type_description
_atom_type_scat_dispersion_real
_atom_type_scat_dispersion_imag
_atom_type_scat_source
C C 0.0033 0.0016 'International Tables Vol C Tables 4.2.6.8 and 6.1.1.4'
H H 0.0000 0.0000 'International Tables Vol C Tables 4.2.6.8 and 6.1.1.4'
B B 0.0013 0.0007 'International Tables Vol C Tables 4.2.6.8 and 6.1.1.4'
N N 0.0061 0.0033 'International Tables Vol C Tables 4.2.6.8 and 6.1.1.4'
O O 0.0106 0.0060 'International Tables Vol C Tables 4.2.6.8 and 6.1.1.4'
F F 0.0171 0.0103 'International Tables Vol C Tables 4.2.6.8 and 6.1.1.4'
P P 0.1023 0.0942 'International Tables Vol C Tables 4.2.6.8 and 6.1.1.4'
Fe Fe 0.3463 0.8444 'International Tables Vol C Tables 4.2.6.8 and 6.1.1.4'

loop_
_geom_angle_atom_site_label_1
_geom_angle_atom_site_label_2
_geom_angle_atom_site_label_3
_geom_angle
_geom_angle_site_symmetry_1
_geom_angle_site_symmetry_3
_geom_angle_publ_flag
N1 C2 P3 110.7(8) . . ?
N1 C2 H2A 109.5 . . ?
P3 C2 H2A 109.5 . . ?
N1 C2 H2B 109.5 . . ?
P3 C2 H2B 109.5 . . ?
H2A C2 H2B 108.1 . . ?
N5 C4 P3 113.2(8) . . ?
N5 C4 H4A 108.9 . . ?
P3 C4 H4A 108.9 . . ?
N5 C4 H4B 108.9 . . ?
P3 C4 H4B 108.9 . . ?
H4A C4 H4B 107.7 . . ?
N5 C6 P7 115.4(8) . . ?
N5 C6 H6A 108.4 . . ?
P7 C6 H6A 108.4 . . ?
N5 C6 H6B 108.4 . . ?
P7 C6 H6B 108.4 . . ?
H6A C6 H6B 107.5 . . ?
N1 C8 P7 113.6(9) . . ?
N1 C8 H8A 108.8 . . ?
P7 C8 H8A 108.8 . . ?
N1 C8 H8B 108.8 . . ?
P7 C8 H8B 108.8 . . ?
H8A C8 H8B 107.7 . . ?
N1 C9 C10 115.3(10) . . ?
N1 C9 C11 108.8(10) . . ?
C10 C9 C11 113.8(13) . . ?
N1 C9 H9 106.0 . . ?
C10 C9 H9 106.0 . . ?
C11 C9 H9 106.0 . . ?
C9 C10 H10A 109.5 . . ?
C9 C10 H10B 109.5 . . ?
H10A C10 H10B 109.5 . . ?
C9 C10 H10C 109.5 . . ?
H10A C10 H10C 109.5 . . ?
H10B C10 H10C 109.5 . . ?
C12 C11 C16 122.1(14) . . ?
C12 C11 C9 117.2(15) . . ?
C16 C11 C9 120.6(15) . . ?
C13 C12 C11 119.3(19) . . ?
C13 C12 H12 120.4 . . ?
C11 C12 H12 120.4 . . ?
C12 C13 C14 122(2) . . ?
C12 C13 H13 119.2 . . ?
C14 C13 H13 119.2 . . ?
C15 C14 C13 120.2(19) . . ?
C15 C14 H14 119.9 . . ?
C13 C14 H14 119.9 . . ?
C14 C15 C16 120.5(19) . . ?
C14 C15 H15 119.7 . . ?
C16 C15 H15 119.7 . . ?
C11 C16 C15 116.1(17) . . ?
C11 C16 H16 122.0 . . ?
C15 C16 H16 122.0 . . ?
C18 C17 P3 113.3(9) . . ?
C18 C17 H17A 108.9 . . ?
P3 C17 H17A 108.9 . . ?
C18 C17 H17B 108.9 . . ?
P3 C17 H17B 108.9 . . ?
H17A C17 H17B 107.7 . . ?
C19 C18 C23 118.8(12) . . ?
C19 C18 C17 122.9(12) . . ?
C23 C18 C17 118.3(12) . . ?
C18 C19 C20 122.4(13) . . ?
C18 C19 H19 118.8 . . ?
C20 C19 H19 118.8 . . ?
C21 C20 C19 117.9(14) . . ?
C21 C20 H20 121.0 . . ?
C19 C20 H20 121.0 . . ?
C20 C21 C22 122.6(13) . . ?
C20 C21 H21 118.7 . . ?
C22 C21 H21 118.7 . . ?
C21 C22 C23 118.5(12) . . ?
C21 C22 H22 120.7 . . ?
C23 C22 H22 120.7 . . ?
C22 C23 C18 119.6(13) . . ?
C22 C23 H23 120.2 . . ?
C18 C23 H23 120.2 . . ?
C26 C24 N5 115.1(13) . . ?
C26 C24 C25 114.0(13) . . ?
N5 C24 C25 111.2(10) . . ?
C26 C24 H24 105.1 . . ?
N5 C24 H24 105.1 . . ?
C25 C24 H24 105.1 . . ?
C24 C25 H25A 109.5 . . ?
C24 C25 H25B 109.5 . . ?
H25A C25 H25B 109.5 . . ?
C24 C25 H25C 109.5 . . ?
H25A C25 H25C 109.5 . . ?
H25B C25 H25C 109.5 . . ?
C31 C26 C27 120.4(16) . . ?
C31 C26 C24 118.9(15) . . ?
C27 C26 C24 120.7(16) . . ?
C26 C27 C28 120.3(17) . . ?
C26 C27 H27 119.8 . . ?
C28 C27 H27 119.8 . . ?
C29 C28 C27 117.6(17) . . ?
C29 C28 H28 121.2 . . ?
C27 C28 H28 121.2 . . ?
C28 C29 C30 121.1(18) . . ?
C28 C29 H29 119.4 . . ?
C30 C29 H29 119.4 . . ?
C31 C30 C29 120(2) . . ?
C31 C30 H30 120.1 . . ?
C29 C30 H30 120.1 . . ?
C30 C31 C26 120.3(18) . . ?
C30 C31 H31 119.8 . . ?
C26 C31 H31 119.8 . . ?
C33 C32 P7 116.4(10) . . ?
C33 C32 H32A 108.2 . . ?
P7 C32 H32A 108.2 . . ?
C33 C32 H32B 108.2 . . ?
P7 C32 H32B 108.2 . . ?
H32A C32 H32B 107.3 . . ?
C34 C33 C38 117.6(12) . . ?
C34 C33 C32 120.1(12) . . ?
C38 C33 C32 122.1(13) . . ?
C33 C34 C35 120.7(14) . . ?
C33 C34 H34 119.7 . . ?
C35 C34 H34 119.7 . . ?
C36 C35 C34 120.2(16) . . ?
C36 C35 H35 119.9 . . ?
C34 C35 H35 119.9 . . ?
C35 C36 C37 119.5(15) . . ?
C35 C36 H36 120.3 . . ?
C37 C36 H36 120.3 . . ?
C38 C37 C36 120.8(15) . . ?
C38 C37 H37 119.6 . . ?
C36 C37 H37 119.6 . . ?
C37 C38 C33 120.8(15) . . ?
C37 C38 H38 119.6 . . ?
C33 C38 H38 119.6 . . ?
O50 C50 C51 121(2) . . ?
O50 C50 C52 127(3) . . ?
C51 C50 C52 108(2) . . ?
C50 C51 H51A 109.5 . . ?
C50 C51 H51B 109.5 . . ?
H51A C51 H51B 109.5 . . ?
C50 C51 H51C 109.5 . . ?
H51A C51 H51C 109.5 . . ?
H51B C51 H51C 109.5 . . ?
C50 C52 H52A 109.5 . . ?
C50 C52 H52B 109.5 . . ?
H52A C52 H52B 109.5 . . ?
C50 C52 H52C 109.5 . . ?
H52A C52 H52C 109.5 . . ?
H52B C52 H52C 109.5 . . ?
O60 C60 C61 123.5(17) . . ?
O60 C60 C61 123.5(17) . 5_676 ?
C61 C60 C61 113(3) . 5_676 ?
C60 C61 H61A 109.5 . . ?
C60 C61 H61B 109.5 . . ?
H61A C61 H61B 109.5 . . ?
C60 C61 H61C 109.5 . . ?
H61A C61 H61C 109.5 . . ?
H61B C61 H61C 109.5 . . ?
F2 B1 F2 109(2) . 6_766 ?
F2 B1 F1 110.9(4) . 6_766 ?
F2 B1 F1 110.8(5) 6_766 6_766 ?
F2 B1 F1 110.8(5) . . ?
F2 B1 F1 110.9(4) 6_766 . ?
F1 B1 F1 104.5(19) 6_766 . ?
C8 N1 C9 112.5(11) . . ?
C8 N1 C2 113.9(9) . . ?
C9 N1 C2 111.4(10) . . ?
C4 N5 C6 114.5(10) . . ?
C4 N5 C24 115.1(10) . . ?
C6 N5 C24 111.4(9) . . ?
B1 F1 Fe1 92.7(10) . . ?
C2 P3 C4 101.4(6) . . ?
C2 P3 C17 100.6(6) . . ?
C4 P3 C17 101.6(6) . . ?
C2 P3 Fe1 120.0(5) . . ?
C4 P3 Fe1 110.4(4) . . ?
C17 P3 Fe1 120.0(4) . . ?
C8 P7 C6 102.4(6) . . ?
C8 P7 C32 100.4(6) . . ?
C6 P7 C32 102.6(5) . . ?
C8 P7 Fe1 115.8(4) . . ?
C6 P7 Fe1 108.5(4) . . ?
C32 P7 Fe1 124.5(5) . . ?
F1 Fe1 F1 70.1(4) . 6_766 ?
F1 Fe1 P7 159.5(2) . . ?
F1 Fe1 P7 95.9(2) 6_766 . ?
F1 Fe1 P7 95.9(2) . 6_766 ?
F1 Fe1 P7 159.5(2) 6_766 6_766 ?
P7 Fe1 P7 101.1(2) . 6_766 ?
F1 Fe1 P3 91.7(3) . 6_766 ?
F1 Fe1 P3 85.4(3) 6_766 6_766 ?
P7 Fe1 P3 102.28(14) . 6_766 ?
P7 Fe1 P3 79.96(13) 6_766 6_766 ?
F1 Fe1 P3 85.4(3) . . ?
F1 Fe1 P3 91.7(3) 6_766 . ?
P7 Fe1 P3 79.96(13) . . ?
P7 Fe1 P3 102.28(14) 6_766 . ?
P3 Fe1 P3 176.5(2) 6_766 . ?
C80 C81 H81A 109.5 . . ?
C80 C81 H81B 109.5 . . ?
H81A C81 H81B 109.5 . . ?
C80 C81 H81C 109.5 . . ?
H81A C81 H81C 109.5 . . ?
H81B C81 H81C 109.5 . . ?
O83A C80 C82 116(3) . . ?
O83A C80 C81 121(3) . . ?
C82 C80 C81 121(3) . . ?
C80 C82 H82A 109.5 . . ?
C80 C82 H82B 109.5 . . ?
H82A C82 H82B 109.5 . . ?
C80 C82 H82C 109.5 . . ?
H82A C82 H82C 109.5 . . ?
H82B C82 H82C 109.5 . . ?
F22 B2 F22 111.8(9) . 2_655 ?
F22 B2 F22 111.8(9) . 3_665 ?
F22 B2 F22 111.7(9) 2_655 3_665 ?
F22 B2 F21 107.1(10) . . ?
F22 B2 F21 107.0(10) 2_655 . ?
F22 B2 F21 107.0(10) 3_665 . ?

loop_
_geom_bond_atom_site_label_1
_geom_bond_atom_site_label_2
_geom_bond_distance
_geom_bond_site_symmetry_2
_geom_bond_publ_flag
C2 N1 1.492(15) . ?
C2 P3 1.808(14) . ?
C2 H2A 0.9900 . ?
C2 H2B 0.9900 . ?
C4 N5 1.455(15) . ?
C4 P3 1.824(11) . ?
C4 H4A 0.9900 . ?
C4 H4B 0.9900 . ?
C6 N5 1.470(16) . ?
C6 P7 1.856(11) . ?
C6 H6A 0.9900 . ?
C6 H6B 0.9900 . ?
C8 N1 1.458(15) . ?
C8 P7 1.848(14) . ?
C8 H8A 0.9900 . ?
C8 H8B 0.9900 . ?
C9 N1 1.470(17) . ?
C9 C10 1.53(2) . ?
C9 C11 1.586(18) . ?
C9 H9 1.0000 . ?
C10 H10A 0.9800 . ?
C10 H10B 0.9800 . ?
C10 H10C 0.9800 . ?
C11 C12 1.38(2) . ?
C11 C16 1.38(2) . ?
C12 C13 1.32(2) . ?
C12 H12 0.9500 . ?
C13 C14 1.36(3) . ?
C13 H13 0.9500 . ?
C14 C15 1.36(3) . ?
C14 H14 0.9500 . ?
C15 C16 1.42(2) . ?
C15 H15 0.9500 . ?
C16 H16 0.9500 . ?
C17 C18 1.483(17) . ?
C17 P3 1.863(13) . ?
C17 H17A 0.9900 . ?
C17 H17B 0.9900 . ?
C18 C19 1.347(19) . ?
C18 C23 1.452(17) . ?
C19 C20 1.421(18) . ?
C19 H19 0.9500 . ?
C20 C21 1.374(19) . ?
C20 H20 0.9500 . ?
C21 C22 1.40(2) . ?
C21 H21 0.9500 . ?
C22 C23 1.404(17) . ?
C22 H22 0.9500 . ?
C23 H23 0.9500 . ?
C24 C26 1.49(2) . ?
C24 N5 1.519(15) . ?
C24 C25 1.53(2) . ?
C24 H24 1.0000 . ?
C25 H25A 0.9800 . ?
C25 H25B 0.9800 . ?
C25 H25C 0.9800 . ?
C26 C31 1.38(2) . ?
C26 C27 1.39(2) . ?
C27 C28 1.40(2) . ?
C27 H27 0.9500 . ?
C28 C29 1.39(3) . ?
C28 H28 0.9500 . ?
C29 C30 1.41(3) . ?
C29 H29 0.9500 . ?
C30 C31 1.35(2) . ?
C30 H30 0.9500 . ?
C31 H31 0.9500 . ?
C32 C33 1.533(17) . ?
C32 P7 1.855(13) . ?
C32 H32A 0.9900 . ?
C32 H32B 0.9900 . ?
C33 C34 1.38(2) . ?
C33 C38 1.408(17) . ?
C34 C35 1.42(2) . ?
C34 H34 0.9500 . ?
C35 C36 1.37(2) . ?
C35 H35 0.9500 . ?
C36 C37 1.38(3) . ?
C36 H36 0.9500 . ?
C37 C38 1.38(2) . ?
C37 H37 0.9500 . ?
C38 H38 0.9500 . ?
C50 O50 1.17(3) . ?
C50 C51 1.45(3) . ?
C50 C52 1.46(2) . ?
C51 H51A 0.9800 . ?
C51 H51B 0.9800 . ?
C51 H51C 0.9800 . ?
C52 H52A 0.9800 . ?
C52 H52B 0.9800 . ?
C52 H52C 0.9800 . ?
C60 O60 1.21(4) . ?
C60 C61 1.50(3) . ?
C60 C61 1.50(3) 5_676 ?
C61 H61A 0.9800 . ?
C61 H61B 0.9800 . ?
C61 H61C 0.9800 . ?
B1 F2 1.386(18) . ?
B1 F2 1.386(18) 6_766 ?
B1 F1 1.49(2) 6_766 ?
B1 F1 1.49(2) . ?
F1 Fe1 2.050(8) . ?
P3 Fe1 2.267(3) . ?
P7 Fe1 2.209(4) . ?
C81 C80 1.47(2) . ?
C81 H81A 0.9800 . ?
C81 H81B 0.9800 . ?
C81 H81C 0.9800 . ?
C80 O83A 1.19(2) . ?
C80 C82 1.46(2) . ?
C82 H82A 0.9800 . ?
C82 H82B 0.9800 . ?
C82 H82C 0.9800 . ?
F21 B2 1.42(3) . ?
F22 B2 1.371(11) . ?
